data_4061105
loop_
_publ_author_name
'Gagliardo, Marcella'
'Dijkstra, Harm P.'
'Coppo, Paolo'
'De Cola, Luisa'
'Lutz, Martin'
'Spek, Anthony L.'
'van Klink, Gerard P. M.'
'van Koten, Gerard'

_publ_section_title
;
 Synthesis, Crystal Structure, and Redox and Photophysical Properties
 of Novel Bisphosphinoaryl Ru^II^-Terpyridine Complexes
;
_journal_coden_ASTM ORGND7
_journal_issue 24
_journal_name_full Organometallics
_journal_page_first 5833
_journal_page_last 5840
_journal_paper_doi 10.1021/om049503u
_journal_volume 23
_journal_year 2004
_chemical_formula_moiety 'C47 H38 N3 P2 Ru, C F3 O3 S'
_chemical_formula_sum 'C48 H38 F3 N3 O3 P2 Ru S'
_chemical_formula_weight 956.88
_space_group_IT_number 2
_space_group_name_Hall '-P 1'
_space_group_name_H-M_alt 'P -1'
_symmetry_cell_setting triclinic
_symmetry_space_group_name_Hall '-P 1'
_symmetry_space_group_name_H-M 'P -1'
_cell_angle_alpha 83.4955(6)
_cell_angle_beta 84.9604(6)
_cell_angle_gamma 88.7150(5)
_cell_formula_units_Z 2
_cell_length_a 10.1323(1)
_cell_length_b 11.2911(2)
_cell_length_c 20.5214(3)
_cell_measurement_temperature 150(2)
_cell_volume 2323.43(6)
_diffrn_ambient_temperature 150(2)
_exptl_crystal_density_diffrn 1.368
_cod_database_code 4061105

loop_
_symmetry_equiv_pos_as_xyz
'x, y, z'
'-x, -y, -z'

loop_
_atom_site_label
_atom_site_type_symbol
_atom_site_fract_x
_atom_site_fract_y
_atom_site_fract_z
_atom_site_U_iso_or_equiv
_atom_site_adp_type
_atom_site_occupancy
_atom_site_symmetry_multiplicity
_atom_site_calc_flag
_atom_site_refinement_flags
_atom_site_disorder_assembly
_atom_site_disorder_group
Ru1 Ru 0.46182(2) 0.277683(17) 0.234154(10) 0.02254(7) Uani 1 1 d . . .
P1 P 0.55757(7) 0.19111(5) 0.14361(3) 0.02276(15) Uani 1 1 d . . .
P2 P 0.36951(7) 0.28120(6) 0.34090(3) 0.02724(16) Uani 1 1 d . . .
N1 N 0.6462(2) 0.33294(18) 0.25590(10) 0.0256(5) Uani 1 1 d . . .
N2 N 0.4585(2) 0.45066(17) 0.19816(9) 0.0225(5) Uani 1 1 d . . .
N3 N 0.2764(2) 0.29304(18) 0.19782(10) 0.0243(5) Uani 1 1 d . . .
C1 C 0.4565(3) 0.0951(2) 0.26978(12) 0.0239(6) Uani 1 1 d . . .
C2 C 0.5372(3) 0.0090(2) 0.24029(12) 0.0266(6) Uani 1 1 d . . .
C3 C 0.5297(3) -0.1117(2) 0.26280(14) 0.0370(7) Uani 1 1 d . . .
H3 H 0.5874 -0.1669 0.2426 0.044 Uiso 1 1 calc R . .
C4 C 0.4392(3) -0.1518(2) 0.31418(15) 0.0417(8) Uani 1 1 d . . .
H4 H 0.4336 -0.2346 0.3288 0.050 Uiso 1 1 calc R . .
C5 C 0.3567(3) -0.0714(2) 0.34441(13) 0.0352(7) Uani 1 1 d . . .
H5 H 0.2932 -0.0987 0.3794 0.042 Uiso 1 1 calc R . .
C6 C 0.3669(3) 0.0499(2) 0.32330(12) 0.0298(6) Uani 1 1 d . . .
C7 C 0.6314(3) 0.0535(2) 0.18128(12) 0.0275(6) Uani 1 1 d . . .
H7A H 0.6417 -0.0065 0.1495 0.033 Uiso 1 1 calc R . .
H7B H 0.7196 0.0692 0.1955 0.033 Uiso 1 1 calc R . .
C8 C 0.4428(3) 0.1453(2) 0.08817(12) 0.0253(6) Uani 1 1 d . . .
C9 C 0.3845(3) 0.0337(2) 0.09917(15) 0.0420(8) Uani 1 1 d . . .
H9 H 0.4100 -0.0223 0.1341 0.050 Uiso 1 1 calc R . .
C10 C 0.2893(3) 0.0035(3) 0.05947(17) 0.0507(9) Uani 1 1 d . . .
H10 H 0.2514 -0.0735 0.0671 0.061 Uiso 1 1 calc R . .
C11 C 0.2490(3) 0.0837(3) 0.00910(15) 0.0435(8) Uani 1 1 d . . .
H11 H 0.1844 0.0622 -0.0182 0.052 Uiso 1 1 calc R . .
C12 C 0.3036(3) 0.1950(3) -0.00098(15) 0.0441(8) Uani 1 1 d . . .
H12 H 0.2753 0.2516 -0.0350 0.053 Uiso 1 1 calc R . .
C13 C 0.3995(3) 0.2256(3) 0.03784(14) 0.0382(7) Uani 1 1 d . . .
H13 H 0.4365 0.3030 0.0300 0.046 Uiso 1 1 calc R . .
C14 C 0.6907(2) 0.2619(2) 0.08737(12) 0.0233(6) Uani 1 1 d . . .
C15 C 0.7977(3) 0.1940(2) 0.06376(12) 0.0287(6) Uani 1 1 d . . .
H15 H 0.8036 0.1114 0.0785 0.034 Uiso 1 1 calc R . .
C16 C 0.8955(3) 0.2468(2) 0.01894(13) 0.0336(7) Uani 1 1 d . . .
H16 H 0.9673 0.2001 0.0025 0.040 Uiso 1 1 calc R . .
C17 C 0.8883(3) 0.3677(3) -0.00176(13) 0.0353(7) Uani 1 1 d . . .
H17 H 0.9561 0.4041 -0.0319 0.042 Uiso 1 1 calc R . .
C18 C 0.7830(3) 0.4352(2) 0.02130(13) 0.0333(7) Uani 1 1 d . . .
H18 H 0.7781 0.5180 0.0069 0.040 Uiso 1 1 calc R . .
C19 C 0.6844(3) 0.3826(2) 0.06532(12) 0.0296(6) Uani 1 1 d . . .
H19 H 0.6116 0.4295 0.0806 0.036 Uiso 1 1 calc R . .
C20 C 0.2816(3) 0.1402(2) 0.35749(13) 0.0328(6) Uani 1 1 d . . .
H20A H 0.2692 0.1154 0.4055 0.039 Uiso 1 1 calc R . .
H20B H 0.1934 0.1480 0.3400 0.039 Uiso 1 1 calc R . .
C21 C 0.2496(3) 0.3952(2) 0.36462(12) 0.0289(6) Uani 1 1 d . . .
C22 C 0.1375(3) 0.3681(3) 0.40792(13) 0.0362(7) Uani 1 1 d . . .
H22 H 0.1221 0.2882 0.4264 0.043 Uiso 1 1 calc R . .
C23 C 0.0489(3) 0.4576(3) 0.42396(14) 0.0435(8) Uani 1 1 d . . .
H23 H -0.0279 0.4383 0.4529 0.052 Uiso 1 1 calc R . .
C24 C 0.0711(3) 0.5747(3) 0.39832(15) 0.0450(8) Uani 1 1 d . . .
H24 H 0.0104 0.6358 0.4099 0.054 Uiso 1 1 calc R . .
C25 C 0.1815(3) 0.6024(3) 0.35598(15) 0.0415(7) Uani 1 1 d . . .
H25 H 0.1974 0.6829 0.3386 0.050 Uiso 1 1 calc R . .
C26 C 0.2700(3) 0.5133(2) 0.33842(13) 0.0345(7) Uani 1 1 d . . .
H26 H 0.3450 0.5331 0.3083 0.041 Uiso 1 1 calc R . .
C27 C 0.4872(3) 0.2761(2) 0.40387(12) 0.0305(6) Uani 1 1 d . . .
C28 C 0.5373(3) 0.1694(3) 0.43219(14) 0.0481(8) Uani 1 1 d . . .
H28 H 0.5063 0.0964 0.4207 0.058 Uiso 1 1 calc R . .
C29 C 0.6315(4) 0.1674(3) 0.47677(17) 0.0623(10) Uani 1 1 d . . .
H29 H 0.6645 0.0929 0.4954 0.075 Uiso 1 1 calc R . .
C30 C 0.6786(4) 0.2708(3) 0.49481(15) 0.0523(9) Uani 1 1 d . . .
H30 H 0.7433 0.2687 0.5257 0.063 Uiso 1 1 calc R . .
C31 C 0.6300(3) 0.3771(3) 0.46723(16) 0.0509(9) Uani 1 1 d . . .
H31 H 0.6620 0.4495 0.4791 0.061 Uiso 1 1 calc R . .
C32 C 0.5350(3) 0.3812(3) 0.42218(14) 0.0414(7) Uani 1 1 d . . .
H32 H 0.5023 0.4560 0.4038 0.050 Uiso 1 1 calc R . .
C33 C 0.7378(3) 0.2704(2) 0.28978(12) 0.0313(6) Uani 1 1 d . . .
H33 H 0.7215 0.1887 0.3042 0.038 Uiso 1 1 calc R . .
C34 C 0.8532(3) 0.3182(3) 0.30460(14) 0.0384(7) Uani 1 1 d . . .
H34 H 0.9146 0.2708 0.3290 0.046 Uiso 1 1 calc R . .
C35 C 0.8788(3) 0.4371(3) 0.28338(14) 0.0401(7) Uani 1 1 d . . .
H35 H 0.9582 0.4723 0.2928 0.048 Uiso 1 1 calc R . .
C36 C 0.7876(3) 0.5035(2) 0.24857(13) 0.0345(7) Uani 1 1 d . . .
H36 H 0.8041 0.5849 0.2335 0.041 Uiso 1 1 calc R . .
C37 C 0.6718(3) 0.4514(2) 0.23546(12) 0.0266(6) Uani 1 1 d . . .
C38 C 0.5669(3) 0.5172(2) 0.20051(12) 0.0260(6) Uani 1 1 d . . .
C39 C 0.5697(3) 0.6343(2) 0.17159(13) 0.0359(7) Uani 1 1 d . . .
H39 H 0.6463 0.6813 0.1715 0.043 Uiso 1 1 calc R . .
C40 C 0.4583(3) 0.6814(2) 0.14285(15) 0.0433(8) Uani 1 1 d . . .
H40 H 0.4590 0.7615 0.1228 0.052 Uiso 1 1 calc R . .
C41 C 0.3462(3) 0.6134(2) 0.14289(14) 0.0375(7) Uani 1 1 d . . .
H41 H 0.2694 0.6468 0.1241 0.045 Uiso 1 1 calc R . .
C42 C 0.3481(3) 0.4957(2) 0.17095(12) 0.0272(6) Uani 1 1 d . . .
C43 C 0.2433(3) 0.4073(2) 0.17262(12) 0.0264(6) Uani 1 1 d . . .
C44 C 0.1194(3) 0.4332(2) 0.15060(13) 0.0330(7) Uani 1 1 d . . .
H44 H 0.0958 0.5134 0.1366 0.040 Uiso 1 1 calc R . .
C45 C 0.0309(3) 0.3443(3) 0.14880(13) 0.0375(7) Uani 1 1 d . . .
H45 H -0.0540 0.3619 0.1336 0.045 Uiso 1 1 calc R . .
C46 C 0.0673(3) 0.2282(3) 0.16960(13) 0.0352(7) Uani 1 1 d . . .
H46 H 0.0097 0.1642 0.1665 0.042 Uiso 1 1 calc R . .
C47 C 0.1883(3) 0.2067(2) 0.19496(12) 0.0292(6) Uani 1 1 d . . .
H47 H 0.2106 0.1272 0.2111 0.035 Uiso 1 1 calc R . .
S1 S 0.94888(8) 0.82802(6) 0.16045(4) 0.03850(19) Uani 1 1 d D . .
F1A F 1.1204(5) 0.9025(4) 0.2336(3) 0.0992(19) Uani 0.67 1 d PDU A 1
F2A F 0.9223(5) 0.9647(3) 0.2544(2) 0.0996(18) Uani 0.67 1 d PDU A 1
F3A F 0.9777(6) 0.7827(3) 0.28398(16) 0.0891(16) Uani 0.67 1 d PDU A 1
O1A O 0.9675(8) 0.9356(5) 0.1162(3) 0.054(4) Uani 0.67 1 d PDU B 1
O2A O 1.0412(7) 0.7350(6) 0.1485(4) 0.089(2) Uani 0.67 1 d PDU B 1
O3A O 0.8154(4) 0.7936(6) 0.1738(3) 0.0717(19) Uani 0.67 1 d PDU B 1
C48A C 0.9915(5) 0.8709(4) 0.2350(3) 0.0553(19) Uani 0.67 1 d PDU A 1
F1B F 1.1799(6) 0.8644(11) 0.1996(5) 0.151(5) Uani 0.33 1 d PDU B 2
F2B F 1.0193(11) 0.9590(8) 0.2462(4) 0.110(4) Uani 0.33 1 d PDU B 2
F3B F 1.0449(13) 0.7732(10) 0.2730(4) 0.183(8) Uani 0.33 1 d PDU B 2
O1B O 0.9539(15) 0.9332(9) 0.1167(5) 0.061(8) Uani 0.33 1 d PDU B 2
O2B O 1.0023(12) 0.7225(8) 0.1379(6) 0.094(6) Uani 0.33 1 d PDU B 2
O3B O 0.8250(7) 0.8108(11) 0.2014(5) 0.064(4) Uani 0.33 1 d PDU B 2
C48B C 1.0529(8) 0.8566(8) 0.2210(4) 0.084(6) Uani 0.33 1 d PDU B 2

loop_
_atom_site_aniso_label
_atom_site_aniso_U_11
_atom_site_aniso_U_22
_atom_site_aniso_U_33
_atom_site_aniso_U_23
_atom_site_aniso_U_13
_atom_site_aniso_U_12
Ru1 0.02380(13) 0.02222(12) 0.02197(12) -0.00227(8) -0.00390(9) -0.00167(8)
P1 0.0233(4) 0.0217(3) 0.0238(3) -0.0034(3) -0.0039(3) -0.0005(3)
P2 0.0301(4) 0.0297(4) 0.0222(4) -0.0033(3) -0.0025(3) -0.0028(3)
N1 0.0274(13) 0.0288(12) 0.0210(11) -0.0040(9) -0.0031(9) -0.0030(9)
N2 0.0288(13) 0.0205(11) 0.0186(11) -0.0050(8) -0.0013(9) 0.0008(9)
N3 0.0237(12) 0.0265(11) 0.0233(11) -0.0054(9) -0.0017(9) 0.0006(9)
C1 0.0242(14) 0.0248(13) 0.0238(13) -0.0010(11) -0.0086(11) -0.0058(11)
C2 0.0309(16) 0.0236(14) 0.0264(14) -0.0018(11) -0.0104(12) -0.0007(11)
C3 0.0467(19) 0.0252(15) 0.0402(17) -0.0058(13) -0.0074(15) 0.0011(13)
C4 0.058(2) 0.0215(15) 0.0453(18) 0.0038(13) -0.0092(16) -0.0078(14)
C5 0.0427(18) 0.0316(16) 0.0299(15) 0.0039(12) -0.0026(13) -0.0116(13)
C6 0.0338(16) 0.0295(15) 0.0266(14) -0.0013(12) -0.0064(12) -0.0073(12)
C7 0.0281(15) 0.0249(14) 0.0303(15) -0.0037(11) -0.0068(12) 0.0031(11)
C8 0.0239(14) 0.0269(14) 0.0264(14) -0.0086(11) -0.0021(11) 0.0004(11)
C9 0.050(2) 0.0293(16) 0.0503(19) -0.0089(14) -0.0203(16) -0.0024(14)
C10 0.051(2) 0.0318(17) 0.076(2) -0.0162(16) -0.0279(19) -0.0057(15)
C11 0.0389(19) 0.0444(19) 0.054(2) -0.0263(16) -0.0203(15) 0.0068(15)
C12 0.0426(19) 0.054(2) 0.0369(17) -0.0001(15) -0.0189(15) 0.0007(15)
C13 0.0385(18) 0.0401(17) 0.0373(17) 0.0001(13) -0.0144(14) -0.0101(13)
C14 0.0248(14) 0.0243(13) 0.0218(13) -0.0038(11) -0.0049(11) -0.0037(11)
C15 0.0305(16) 0.0278(14) 0.0292(15) -0.0082(11) -0.0040(12) -0.0001(12)
C16 0.0256(16) 0.0393(17) 0.0367(16) -0.0108(13) 0.0007(13) 0.0009(12)
C17 0.0293(16) 0.0489(18) 0.0270(15) -0.0002(13) -0.0013(12) -0.0117(13)
C18 0.0406(18) 0.0298(15) 0.0285(15) 0.0014(12) -0.0022(13) -0.0060(13)
C19 0.0323(16) 0.0285(15) 0.0291(15) -0.0080(12) -0.0014(12) -0.0006(12)
C20 0.0359(17) 0.0357(16) 0.0258(15) -0.0012(12) 0.0011(12) -0.0072(13)
C21 0.0308(16) 0.0350(16) 0.0226(14) -0.0080(12) -0.0049(12) -0.0024(12)
C22 0.0354(18) 0.0453(18) 0.0284(15) -0.0064(13) -0.0008(13) -0.0045(14)
C23 0.0341(18) 0.061(2) 0.0369(17) -0.0184(15) 0.0060(14) -0.0013(15)
C24 0.0348(19) 0.057(2) 0.0473(19) -0.0233(16) -0.0064(15) 0.0060(15)
C25 0.046(2) 0.0374(17) 0.0434(18) -0.0126(14) -0.0079(15) 0.0009(14)
C26 0.0355(17) 0.0355(16) 0.0331(16) -0.0094(13) 0.0009(13) -0.0027(13)
C27 0.0350(17) 0.0362(16) 0.0205(14) -0.0016(12) -0.0038(12) -0.0056(12)
C28 0.068(2) 0.0420(18) 0.0371(18) 0.0008(14) -0.0237(17) -0.0040(16)
C29 0.085(3) 0.053(2) 0.052(2) 0.0044(17) -0.038(2) -0.0005(19)
C30 0.065(2) 0.057(2) 0.0381(18) 0.0006(16) -0.0292(17) -0.0055(18)
C31 0.056(2) 0.056(2) 0.0462(19) -0.0143(16) -0.0176(17) -0.0138(17)
C32 0.046(2) 0.0391(17) 0.0409(18) -0.0058(14) -0.0133(15) -0.0014(14)
C33 0.0304(16) 0.0369(15) 0.0270(15) -0.0047(12) -0.0041(12) 0.0013(12)
C34 0.0296(17) 0.055(2) 0.0323(16) -0.0071(14) -0.0111(13) -0.0015(14)
C35 0.0260(17) 0.058(2) 0.0393(17) -0.0139(15) -0.0054(14) -0.0108(14)
C36 0.0330(17) 0.0385(16) 0.0333(16) -0.0103(13) 0.0017(13) -0.0121(13)
C37 0.0285(15) 0.0279(14) 0.0243(14) -0.0075(11) 0.0003(12) -0.0061(11)
C38 0.0310(16) 0.0235(14) 0.0246(14) -0.0090(11) 0.0011(12) -0.0046(11)
C39 0.0438(19) 0.0245(15) 0.0399(17) -0.0077(12) -0.0002(14) -0.0090(13)
C40 0.059(2) 0.0260(16) 0.0452(19) 0.0020(13) -0.0121(16) -0.0011(14)
C41 0.0434(19) 0.0281(15) 0.0425(18) -0.0048(13) -0.0125(14) 0.0065(13)
C42 0.0314(16) 0.0278(14) 0.0235(14) -0.0065(11) -0.0052(12) 0.0068(12)
C43 0.0305(16) 0.0285(14) 0.0206(13) -0.0054(11) -0.0023(11) 0.0045(11)
C44 0.0328(17) 0.0357(16) 0.0314(15) -0.0061(12) -0.0079(13) 0.0090(13)
C45 0.0264(16) 0.0522(19) 0.0356(17) -0.0089(14) -0.0091(13) 0.0054(14)
C46 0.0272(16) 0.0452(17) 0.0350(16) -0.0098(13) -0.0039(13) -0.0078(13)
C47 0.0243(15) 0.0357(15) 0.0276(14) -0.0018(12) -0.0034(12) -0.0016(12)
S1 0.0347(4) 0.0338(4) 0.0480(5) -0.0056(3) -0.0087(4) 0.0027(3)
F1A 0.084(4) 0.091(3) 0.136(5) -0.013(3) -0.082(4) -0.013(3)
F2A 0.170(5) 0.074(3) 0.062(2) -0.027(2) -0.038(3) 0.053(3)
F3A 0.152(5) 0.069(3) 0.041(2) 0.0109(18) -0.009(2) 0.033(2)
O1A 0.054(4) 0.057(6) 0.049(6) 0.009(4) -0.005(4) -0.007(4)
O2A 0.106(4) 0.099(5) 0.065(4) -0.026(3) -0.026(3) 0.073(4)
O3A 0.048(3) 0.043(3) 0.126(5) 0.004(3) -0.030(3) -0.023(2)
C48A 0.091(5) 0.025(3) 0.048(3) 0.001(3) 0.000(3) 0.010(3)
F1B 0.048(6) 0.160(10) 0.234(13) 0.034(9) -0.034(7) -0.005(6)
F2B 0.144(11) 0.099(8) 0.089(6) 0.000(6) -0.023(8) -0.054(8)
F3B 0.204(15) 0.194(12) 0.144(11) 0.076(9) -0.094(10) -0.020(10)
O1B 0.078(11) 0.052(12) 0.052(12) 0.022(9) -0.039(9) 0.017(8)
O2B 0.166(12) 0.037(6) 0.069(8) -0.008(5) 0.042(8) 0.016(6)
O3B 0.023(5) 0.041(5) 0.129(10) -0.034(6) 0.019(5) -0.011(4)
C48B 0.094(12) 0.074(10) 0.077(11) 0.049(8) -0.036(10) -0.019(9)

loop_
_geom_bond_atom_site_label_1
_geom_bond_atom_site_label_2
_geom_bond_distance
_geom_bond_site_symmetry_2
_geom_bond_publ_flag
Ru1 N2 2.0090(19) . ?
Ru1 N3 2.078(2) . ?
Ru1 N1 2.083(2) . ?
Ru1 C1 2.108(2) . ?
Ru1 P2 2.3094(7) . ?
Ru1 P1 2.3241(7) . ?
P1 C8 1.818(3) . ?
P1 C7 1.830(2) . ?
P1 C14 1.832(3) . ?
P2 C20 1.826(3) . ?
P2 C21 1.827(3) . ?
P2 C27 1.829(3) . ?
N1 C33 1.348(3) . ?
N1 C37 1.379(3) . ?
N2 C38 1.352(3) . ?
N2 C42 1.357(3) . ?
N3 C47 1.346(3) . ?
N3 C43 1.380(3) . ?
C1 C2 1.411(3) . ?
C1 C6 1.418(4) . ?
C2 C3 1.390(3) . ?
C2 C7 1.520(4) . ?
C3 C4 1.378(4) . ?
C3 H3 0.9500 . ?
C4 C5 1.383(4) . ?
C4 H4 0.9500 . ?
C5 C6 1.392(4) . ?
C5 H5 0.9500 . ?
C6 C20 1.515(3) . ?
C7 H7A 0.9900 . ?
C7 H7B 0.9900 . ?
C8 C13 1.390(4) . ?
C8 C9 1.390(4) . ?
C9 C10 1.388(4) . ?
C9 H9 0.9500 . ?
C10 C11 1.379(4) . ?
C10 H10 0.9500 . ?
C11 C12 1.371(4) . ?
C11 H11 0.9500 . ?
C12 C13 1.383(4) . ?
C12 H12 0.9500 . ?
C13 H13 0.9500 . ?
C14 C19 1.388(3) . ?
C14 C15 1.397(3) . ?
C15 C16 1.387(4) . ?
C15 H15 0.9500 . ?
C16 C17 1.385(4) . ?
C16 H16 0.9500 . ?
C17 C18 1.379(4) . ?
C17 H17 0.9500 . ?
C18 C19 1.384(4) . ?
C18 H18 0.9500 . ?
C19 H19 0.9500 . ?
C20 H20A 0.9900 . ?
C20 H20B 0.9900 . ?
C21 C26 1.394(4) . ?
C21 C22 1.395(4) . ?
C22 C23 1.385(4) . ?
C22 H22 0.9500 . ?
C23 C24 1.383(4) . ?
C23 H23 0.9500 . ?
C24 C25 1.373(4) . ?
C24 H24 0.9500 . ?
C25 C26 1.389(4) . ?
C25 H25 0.9500 . ?
C26 H26 0.9500 . ?
C27 C28 1.383(4) . ?
C27 C32 1.394(4) . ?
C28 C29 1.377(4) . ?
C28 H28 0.9500 . ?
C29 C30 1.372(4) . ?
C29 H29 0.9500 . ?
C30 C31 1.368(4) . ?
C30 H30 0.9500 . ?
C31 C32 1.389(4) . ?
C31 H31 0.9500 . ?
C32 H32 0.9500 . ?
C33 C34 1.371(4) . ?
C33 H33 0.9500 . ?
C34 C35 1.386(4) . ?
C34 H34 0.9500 . ?
C35 C36 1.374(4) . ?
C35 H35 0.9500 . ?
C36 C37 1.385(4) . ?
C36 H36 0.9500 . ?
C37 C38 1.474(4) . ?
C38 C39 1.387(3) . ?
C39 C40 1.387(4) . ?
C39 H39 0.9500 . ?
C40 C41 1.385(4) . ?
C40 H40 0.9500 . ?
C41 C42 1.388(4) . ?
C41 H41 0.9500 . ?
C42 C43 1.469(4) . ?
C43 C44 1.385(4) . ?
C44 C45 1.366(4) . ?
C44 H44 0.9500 . ?
C45 C46 1.385(4) . ?
C45 H45 0.9500 . ?
C46 C47 1.380(4) . ?
C46 H46 0.9500 . ?
C47 H47 0.9500 . ?
S1 O1B 1.405(5) . ?
S1 O2B 1.407(6) . ?
S1 O3A 1.411(4) . ?
S1 O2A 1.418(4) . ?
S1 O1A 1.438(4) . ?
S1 O3B 1.452(6) . ?
S1 C48A 1.748(6) . ?
S1 C48B 1.760(8) . ?
F1A C48A 1.359(5) . ?
F2A C48A 1.336(5) . ?
F3A C48A 1.332(5) . ?
F1B C48B 1.324(7) . ?
F2B C48B 1.344(7) . ?
F3B C48B 1.339(7) . ?
